data_1539448
loop_
_publ_author_name
'Vannerberg, N.G.'

_publ_section_title
;
 On the system Ba O2 - H2 O - H2 O2 3. The crystal structure of alpha-,
 beta-, and gamma-Ba O2 (H2 O2)2 and Ba O2 H2 O2 (H2 O)2
;
_journal_name_full 'Arkiv foer Kemi'
_journal_page_first 125
_journal_page_last 145
_journal_volume 14
_journal_year 1959
_chemical_formula_sum 'Ba H4 O6'
_chemical_name_systematic 'Ba O2 (H2 O2)2'
_space_group_IT_number 61
_symmetry_space_group_name_Hall '-P 2ac 2ab'
_symmetry_space_group_name_H-M 'P b c a'
_cell_angle_alpha 90
_cell_angle_beta 90
_cell_angle_gamma 90
_cell_formula_units_Z 8
_cell_length_a 16.837
_cell_length_b 6.407
_cell_length_c 8.005
_cell_volume 863.537
_citation_journal_id_ASTM ARKEAD
_cod_data_source_file Vannerberg_ARKEAD_1959_267.cif
_cod_data_source_block H4Ba1O6
_cod_original_cell_volume 863.5367
_cod_original_formula_sum 'H4 Ba1 O6'
_cod_database_code 1539448

loop_
_symmetry_equiv_pos_as_xyz
x,y,z
-x+1/2,-y,z+1/2
x+1/2,-y+1/2,-z
-x,y+1/2,-z+1/2
-x,-y,-z
x-1/2,y,-z-1/2
-x-1/2,y-1/2,z
x,-y-1/2,z-1/2

loop_
_atom_site_label
_atom_site_type_symbol
_atom_site_fract_x
_atom_site_fract_y
_atom_site_fract_z
_atom_site_occupancy
_atom_site_U_iso_or_equiv
O6 O-1 0.375 0.167 0.397 1 0.0
O5 O-1 0.375 0.15 0.042 1 0.0
O4 O-1 0.466 0.917 0.317 1 0.0
O3 O-1 0.472 0.767 0.483 1 0.0
O2 O-1 0.292 0.885 0.2 1 0.0
O1 O-1 0.283 0.758 0.023 1 0.0
Ba1 Ba+2 0.375 0.542 0.219 1 0.0
